data_7031935
loop_
_publ_author_name
'Woodward, Adam W.'
'Frazer, Andrew'
'Morales, Alma R.'
'Yu, Jin'
'Moore, Anthony F.'
'Campiglia, Andres D.'
'Jucov, Evgheni V.'
'V Timofeeva, Tatiana'
'Belfield, Kevin D.'

_publ_section_title
;
 Two-photon sensitized visible and near-IR luminescence of lanthanide
 complexes using a fluorene-based donor-\p-acceptor diketonate.
;
_journal_issue 44
_journal_name_full 'Dalton transactions (Cambridge, England : 2003)'
_journal_page_first 16626
_journal_page_last 16639
_journal_paper_doi 10.1039/c4dt01507j
_journal_volume 43
_journal_year 2014
_chemical_formula_moiety 'C33 H27 F3 N O2'
_chemical_formula_sum 'C33 H27 F3 N O2'
_chemical_formula_weight 526.56
_chemical_name_systematic
;
?
;
_space_group_IT_number 14
_symmetry_cell_setting monoclinic
_symmetry_space_group_name_Hall '-P 2ybc'
_symmetry_space_group_name_H-M 'P 1 21/c 1'
_atom_sites_solution_hydrogens geom
_atom_sites_solution_primary direct
_atom_sites_solution_secondary difmap
_audit_creation_method SHELXL-97
_cell_angle_alpha 90.00
_cell_angle_beta 101.334(5)
_cell_angle_gamma 90.00
_cell_formula_units_Z 4
_cell_length_a 16.290(5)
_cell_length_b 17.033(6)
_cell_length_c 10.392(4)
_cell_measurement_reflns_used 1172
_cell_measurement_temperature 100(2)
_cell_measurement_theta_max 14.21
_cell_measurement_theta_min 2.33
_cell_volume 2827.2(17)
_computing_cell_refinement 'Bruker SAINT'
_computing_data_collection 'Bruker APEX2'
_computing_data_reduction 'Bruker SAINT'
_computing_molecular_graphics 'Bruker SHELXTL'
_computing_publication_material 'Bruker SHELXTL'
_computing_structure_refinement 'SHELXL-97 (Sheldrick, 2008)'
_computing_structure_solution 'SHELXS-97 (Sheldrick, 2008)'
_diffrn_ambient_temperature 100(2)
_diffrn_measured_fraction_theta_full 1.000
_diffrn_measured_fraction_theta_max 1.000
_diffrn_measurement_device_type 'Bruker APEX-II CCD'
_diffrn_measurement_method '\f and \w scans'
_diffrn_radiation_monochromator graphite
_diffrn_radiation_source 'sealed tube'
_diffrn_radiation_type MoK\a
_diffrn_radiation_wavelength 0.71073
_diffrn_reflns_av_R_equivalents 0.1512
_diffrn_reflns_av_sigmaI/netI 0.1174
_diffrn_reflns_limit_h_max 19
_diffrn_reflns_limit_h_min -19
_diffrn_reflns_limit_k_max 20
_diffrn_reflns_limit_k_min -20
_diffrn_reflns_limit_l_max 12
_diffrn_reflns_limit_l_min -12
_diffrn_reflns_number 24716
_diffrn_reflns_theta_full 25.00
_diffrn_reflns_theta_max 25.00
_diffrn_reflns_theta_min 1.27
_exptl_absorpt_coefficient_mu 0.090
_exptl_absorpt_correction_T_max 0.7470
_exptl_absorpt_correction_T_min 0.6509
_exptl_absorpt_correction_type multi-scan
_exptl_absorpt_process_details 'SADABS (Sheldrick, 2003)'
_exptl_crystal_colour white
_exptl_crystal_density_diffrn 1.237
_exptl_crystal_density_meas ?
_exptl_crystal_density_method none
_exptl_crystal_description prism
_exptl_crystal_F_000 1100
_refine_diff_density_max 0.214
_refine_diff_density_min -0.183
_refine_diff_density_rms 0.051
_refine_ls_extinction_coef 0.0073(18)
_refine_ls_extinction_expression Fc^*^=kFc[1+0.001xFc^2^\l^3^/sin(2\q)]^-1/4^
_refine_ls_extinction_method SHELXL
_refine_ls_goodness_of_fit_ref 1.045
_refine_ls_hydrogen_treatment constr
_refine_ls_matrix_type full
_refine_ls_number_parameters 382
_refine_ls_number_reflns 4973
_refine_ls_number_restraints 0
_refine_ls_restrained_S_all 1.045
_refine_ls_R_factor_all 0.2347
_refine_ls_R_factor_gt 0.0930
_refine_ls_shift/su_max 0.001
_refine_ls_shift/su_mean 0.000
_refine_ls_structure_factor_coef Fsqd
_refine_ls_weighting_details 'calc w=1/[\s^2^(Fo^2^)+(0.1120P)^2^+2.2167P] where P=(Fo^2^+2Fc^2^)/3'
_refine_ls_weighting_scheme calc
_refine_ls_wR_factor_gt 0.2304
_refine_ls_wR_factor_ref 0.3154
_reflns_number_gt 1776
_reflns_number_total 4973
_reflns_threshold_expression >2sigma(I)
_cod_data_source_file c4dt01507j2.cif
_cod_data_source_block AF_134
_cod_depositor_comments
;
The following automatic conversions were performed:

'_symmetry_cell_setting' value 'Monoclinic' changed to 'monoclinic'
according to
/usr/data/users/saulius/crontab/automatic-downloads/rss-feeds/RSC/lib/dictionaries/cif_core.dic
dictionary named 'cif_core.dic' version 2.4.2 from 2011-04-26.

Automatic conversion script
Id: cif_fix_values 2281 2013-09-26 08:29:07Z andrius 

 Adding full bibliography for 7031935.cif.

The following automatic conversions were performed:

'_exptl_crystal_density_meas' value 'not measured' was changed to '?'
- the value is perceived as not measured.

Automatic conversion script
Id: cif_fix_values 3008 2015-01-20 13:52:24Z robertas 
;
_cod_original_sg_symbol_Hall '-P 2ybc '
_cod_original_sg_symbol_H-M 'P2(1)/c  '
_cod_database_code 7031935

loop_
_symmetry_equiv_pos_as_xyz
'x, y, z'
'-x, y+1/2, -z+1/2'
'-x, -y, -z'
'x, -y-1/2, z-1/2'

loop_
_atom_site_label
_atom_site_type_symbol
_atom_site_fract_x
_atom_site_fract_y
_atom_site_fract_z
_atom_site_U_iso_or_equiv
_atom_site_adp_type
_atom_site_occupancy
_atom_site_symmetry_multiplicity
_atom_site_calc_flag
_atom_site_refinement_flags
_atom_site_disorder_assembly
_atom_site_disorder_group
F1 F 0.630(2) 0.255(2) -0.2518(19) 0.174(10) Uani 0.54(3) 1 d P A 1
F2 F 0.597(2) 0.183(2) -0.129(5) 0.181(15) Uani 0.54(3) 1 d P A 1
F3 F 0.662(3) 0.209(3) -0.027(2) 0.185(13) Uani 0.54(3) 1 d P A 1
F1' F 0.681(3) 0.277(3) -0.176(10) 0.27(3) Uani 0.46(3) 1 d P A 2
F2' F 0.583(3) 0.193(4) -0.204(7) 0.26(3) Uani 0.46(3) 1 d P A 2
F3' F 0.693(2) 0.270(4) -0.073(7) 0.23(3) Uani 0.46(3) 1 d P A 2
O1 O 0.5617(5) 0.3742(6) -0.1584(10) 0.212(4) Uani 1 1 d . . .
O2 O 0.4498(5) 0.4162(4) -0.0388(9) 0.197(4) Uani 1 1 d . . .
N1 N 0.0914(3) 0.3969(3) 0.6514(5) 0.0804(16) Uani 1 1 d . . .
C1 C 0.2638(5) 0.4530(4) 0.3115(7) 0.081(2) Uani 1 1 d . . .
C2 C 0.3082(4) 0.3904(4) 0.2461(7) 0.0749(19) Uani 1 1 d . . .
C3 C 0.3611(4) 0.4018(4) 0.1573(7) 0.086(2) Uani 1 1 d . . .
H3A H 0.3725 0.4532 0.1299 0.103 Uiso 1 1 calc R . .
C4 C 0.3971(4) 0.3361(5) 0.1092(7) 0.083(2) Uani 1 1 d . . .
C5 C 0.3786(4) 0.2607(4) 0.1493(6) 0.0761(19) Uani 1 1 d . . .
H5A H 0.4033 0.2163 0.1167 0.091 Uiso 1 1 calc R . .
C6 C 0.3245(4) 0.2498(4) 0.2359(6) 0.0715(18) Uani 1 1 d . . .
H6A H 0.3121 0.1984 0.2619 0.086 Uiso 1 1 calc R . .
C7 C 0.2888(4) 0.3150(4) 0.2840(6) 0.0627(16) Uani 1 1 d . . .
C8 C 0.2305(3) 0.3224(4) 0.3736(6) 0.0630(16) Uani 1 1 d . . .
C9 C 0.1897(4) 0.2677(4) 0.4374(6) 0.0688(17) Uani 1 1 d . . .
H9A H 0.1951 0.2133 0.4205 0.083 Uiso 1 1 calc R . .
C10 C 0.1417(4) 0.2916(4) 0.5250(6) 0.0695(18) Uani 1 1 d . . .
H10A H 0.1140 0.2536 0.5679 0.083 Uiso 1 1 calc R . .
C11 C 0.1331(4) 0.3724(4) 0.5519(6) 0.0675(17) Uani 1 1 d . . .
C12 C 0.1694(4) 0.4273(4) 0.4829(6) 0.0681(18) Uani 1 1 d . . .
H12A H 0.1610 0.4818 0.4954 0.082 Uiso 1 1 calc R . .
C13 C 0.2183(4) 0.4023(4) 0.3947(6) 0.0667(17) Uani 1 1 d . . .
C14 C 0.3267(6) 0.5100(5) 0.3960(9) 0.107(3) Uani 1 1 d . . .
H14A H 0.3591 0.5372 0.3383 0.129 Uiso 1 1 calc R . .
H14B H 0.2948 0.5503 0.4343 0.129 Uiso 1 1 calc R . .
C15 C 0.3873(6) 0.4701(6) 0.5063(10) 0.131(3) Uani 1 1 d . . .
H15A H 0.4249 0.5095 0.5552 0.196 Uiso 1 1 calc R . .
H15B H 0.4202 0.4310 0.4694 0.196 Uiso 1 1 calc R . .
H15C H 0.3559 0.4442 0.5656 0.196 Uiso 1 1 calc R . .
C16 C 0.2008(5) 0.5001(4) 0.2078(8) 0.099(3) Uani 1 1 d . . .
H16A H 0.1701 0.5372 0.2545 0.119 Uiso 1 1 calc R . .
H16B H 0.2328 0.5315 0.1545 0.119 Uiso 1 1 calc R . .
C17 C 0.1369(5) 0.4503(5) 0.1152(7) 0.103(3) Uani 1 1 d . . .
H17A H 0.1001 0.4846 0.0536 0.154 Uiso 1 1 calc R . .
H17B H 0.1034 0.4200 0.1664 0.154 Uiso 1 1 calc R . .
H17C H 0.1663 0.4142 0.0662 0.154 Uiso 1 1 calc R . .
C18 C 0.1212(5) 0.4645(4) 0.7262(6) 0.0678(17) Uani 1 1 d . . .
C19 C 0.2055(5) 0.4736(4) 0.7776(7) 0.087(2) Uani 1 1 d . . .
H19A H 0.2434 0.4335 0.7641 0.104 Uiso 1 1 calc R . .
C20 C 0.2359(6) 0.5395(5) 0.8481(8) 0.100(2) Uani 1 1 d . . .
H20A H 0.2942 0.5449 0.8819 0.120 Uiso 1 1 calc R . .
C21 C 0.1816(7) 0.5969(5) 0.8690(8) 0.107(3) Uani 1 1 d . . .
H21A H 0.2024 0.6425 0.9174 0.129 Uiso 1 1 calc R . .
C22 C 0.0981(7) 0.5896(4) 0.8210(8) 0.098(2) Uani 1 1 d . . .
H22A H 0.0608 0.6296 0.8375 0.118 Uiso 1 1 calc R . .
C23 C 0.0665(5) 0.5233(4) 0.7472(7) 0.084(2) Uani 1 1 d . . .
H23A H 0.0083 0.5187 0.7121 0.101 Uiso 1 1 calc R . .
C24 C 0.0123(4) 0.3638(4) 0.6623(7) 0.0678(17) Uani 1 1 d . . .
C25 C -0.0480(5) 0.3479(4) 0.5533(7) 0.080(2) Uani 1 1 d . . .
H25A H -0.0375 0.3576 0.4680 0.096 Uiso 1 1 calc R . .
C26 C -0.1237(5) 0.3178(5) 0.5687(10) 0.105(3) Uani 1 1 d . . .
H26A H -0.1652 0.3063 0.4932 0.126 Uiso 1 1 calc R . .
C27 C -0.1405(6) 0.3041(4) 0.6899(13) 0.111(3) Uani 1 1 d . . .
H27A H -0.1935 0.2840 0.6988 0.134 Uiso 1 1 calc R . .
C28 C -0.0812(7) 0.3195(5) 0.7978(10) 0.103(3) Uani 1 1 d . . .
H28A H -0.0925 0.3098 0.8826 0.124 Uiso 1 1 calc R . .
C29 C -0.0041(5) 0.3492(4) 0.7850(7) 0.083(2) Uani 1 1 d . . .
H29A H 0.0375 0.3595 0.8609 0.099 Uiso 1 1 calc R . .
C30 C 0.4534(5) 0.3467(5) 0.0181(9) 0.106(3) Uani 1 1 d . . .
C31 C 0.5067(4) 0.2925(5) -0.0187(7) 0.088(2) Uani 1 1 d . . .
H31A H 0.5062 0.2404 0.0139 0.106 Uiso 1 1 calc R . .
C32 C 0.5604(5) 0.3103(6) -0.1003(9) 0.108(3) Uani 1 1 d . A .
C33 C 0.6220(9) 0.2527(12) -0.1318(15) 0.120(4) Uani 1 1 d . . .

loop_
_atom_site_aniso_label
_atom_site_aniso_U_11
_atom_site_aniso_U_22
_atom_site_aniso_U_33
_atom_site_aniso_U_23
_atom_site_aniso_U_13
_atom_site_aniso_U_12
F1 0.139(18) 0.29(3) 0.113(12) -0.070(12) 0.070(11) -0.021(18)
F2 0.14(2) 0.19(2) 0.23(4) 0.03(2) 0.09(3) 0.07(2)
F3 0.18(2) 0.26(3) 0.105(11) 0.031(14) 0.014(12) 0.11(2)
F1' 0.16(4) 0.26(4) 0.46(8) 0.08(5) 0.22(5) 0.02(3)
F2' 0.21(4) 0.27(5) 0.23(4) -0.12(4) -0.11(3) 0.07(3)
F3' 0.074(15) 0.30(5) 0.28(5) -0.13(4) -0.07(2) 0.06(2)
O1 0.211(8) 0.200(8) 0.281(10) 0.087(8) 0.189(8) 0.054(7)
O2 0.224(8) 0.140(6) 0.286(10) 0.087(6) 0.193(8) 0.059(5)
N1 0.078(4) 0.085(4) 0.085(4) -0.022(3) 0.033(3) -0.022(3)
C1 0.101(5) 0.057(4) 0.099(5) -0.004(4) 0.049(5) 0.002(4)
C2 0.071(4) 0.068(4) 0.091(5) 0.005(4) 0.029(4) 0.003(4)
C3 0.096(5) 0.071(5) 0.101(6) 0.008(4) 0.047(5) -0.003(4)
C4 0.071(4) 0.088(5) 0.096(5) 0.006(4) 0.036(4) 0.010(4)
C5 0.070(4) 0.075(5) 0.087(5) -0.002(4) 0.025(4) 0.006(4)
C6 0.069(4) 0.060(4) 0.087(5) -0.010(4) 0.018(4) -0.001(3)
C7 0.063(4) 0.059(4) 0.068(4) -0.004(3) 0.016(3) -0.002(3)
C8 0.058(4) 0.059(4) 0.073(4) 0.002(3) 0.016(3) -0.008(3)
C9 0.068(4) 0.061(4) 0.079(5) -0.005(4) 0.019(4) -0.006(3)
C10 0.069(4) 0.062(4) 0.080(5) -0.005(3) 0.020(4) -0.011(3)
C11 0.062(4) 0.073(5) 0.070(4) -0.012(4) 0.019(3) -0.013(3)
C12 0.080(4) 0.057(4) 0.069(4) -0.010(3) 0.020(4) -0.009(3)
C13 0.067(4) 0.058(4) 0.080(5) -0.003(4) 0.026(4) -0.003(3)
C14 0.118(7) 0.079(5) 0.143(8) -0.016(6) 0.068(6) -0.022(5)
C15 0.103(7) 0.131(8) 0.160(9) -0.028(7) 0.030(6) -0.038(6)
C16 0.128(7) 0.074(5) 0.108(6) 0.028(5) 0.056(6) 0.032(5)
C17 0.112(6) 0.116(7) 0.081(5) 0.013(5) 0.019(5) 0.021(6)
C18 0.079(5) 0.068(4) 0.059(4) -0.006(3) 0.019(4) -0.011(4)
C19 0.084(6) 0.080(5) 0.095(6) -0.010(4) 0.016(4) -0.007(4)
C20 0.106(6) 0.091(6) 0.100(6) -0.011(5) 0.012(5) -0.017(6)
C21 0.139(8) 0.079(6) 0.101(7) -0.021(5) 0.016(6) -0.025(6)
C22 0.141(8) 0.067(5) 0.087(6) -0.007(4) 0.026(5) 0.003(5)
C23 0.093(5) 0.074(5) 0.087(5) 0.004(4) 0.025(4) 0.000(4)
C24 0.071(5) 0.061(4) 0.078(5) -0.001(4) 0.032(4) 0.000(3)
C25 0.081(5) 0.088(5) 0.072(5) -0.017(4) 0.019(4) -0.002(4)
C26 0.071(5) 0.105(6) 0.145(9) -0.043(6) 0.036(5) -0.011(5)
C27 0.099(7) 0.068(5) 0.187(11) -0.030(6) 0.077(8) -0.020(5)
C28 0.128(8) 0.072(5) 0.131(8) 0.014(5) 0.078(7) 0.002(5)
C29 0.088(5) 0.077(5) 0.087(6) 0.009(4) 0.026(4) 0.010(4)
C30 0.100(6) 0.105(7) 0.128(7) 0.011(5) 0.063(6) 0.005(5)
C31 0.065(4) 0.121(6) 0.084(5) -0.005(5) 0.026(4) 0.004(4)
C32 0.080(6) 0.143(8) 0.108(7) 0.002(6) 0.037(5) 0.010(6)
C33 0.093(11) 0.177(13) 0.101(10) -0.018(10) 0.040(8) 0.006(10)

loop_
_atom_type_symbol
_atom_type_description
_atom_type_scat_dispersion_real
_atom_type_scat_dispersion_imag
_atom_type_scat_source
C C 0.0033 0.0016 'International Tables Vol C Tables 4.2.6.8 and 6.1.1.4'
H H 0.0000 0.0000 'International Tables Vol C Tables 4.2.6.8 and 6.1.1.4'
N N 0.0061 0.0033 'International Tables Vol C Tables 4.2.6.8 and 6.1.1.4'
O O 0.0106 0.0060 'International Tables Vol C Tables 4.2.6.8 and 6.1.1.4'
F F 0.0171 0.0103 'International Tables Vol C Tables 4.2.6.8 and 6.1.1.4'

loop_
_geom_angle_atom_site_label_1
_geom_angle_atom_site_label_2
_geom_angle_atom_site_label_3
_geom_angle
C33 F2 F3 62(3)
C33 F3 F2 53.5(16)
F3' F1' C33 65(4)
F1' F3' C33 64(3)
C11 N1 C18 118.7(5)
C11 N1 C24 120.9(5)
C18 N1 C24 119.5(5)
C13 C1 C2 100.6(5)
C13 C1 C14 112.1(6)
C2 C1 C14 111.9(6)
C13 C1 C16 111.0(6)
C2 C1 C16 111.0(6)
C14 C1 C16 110.0(6)
C3 C2 C7 121.2(6)
C3 C2 C1 127.4(6)
C7 C2 C1 111.4(5)
C2 C3 C4 118.8(6)
C2 C3 H3A 120.6
C4 C3 H3A 120.6
C3 C4 C5 119.7(6)
C3 C4 C30 119.7(7)
C5 C4 C30 120.6(7)
C6 C5 C4 121.1(6)
C6 C5 H5A 119.5
C4 C5 H5A 119.5
C5 C6 C7 119.3(6)
C5 C6 H6A 120.4
C7 C6 H6A 120.4
C6 C7 C2 119.9(6)
C6 C7 C8 131.9(6)
C2 C7 C8 108.1(5)
C9 C8 C13 118.8(5)
C9 C8 C7 132.8(6)
C13 C8 C7 108.4(5)
C10 C9 C8 120.4(6)
C10 C9 H9A 119.8
C8 C9 H9A 119.8
C9 C10 C11 120.7(6)
C9 C10 H10A 119.7
C11 C10 H10A 119.7
C12 C11 N1 119.9(6)
C12 C11 C10 119.1(6)
N1 C11 C10 121.0(6)
C11 C12 C13 119.5(6)
C11 C12 H12A 120.2
C13 C12 H12A 120.2
C12 C13 C8 121.2(5)
C12 C13 C1 127.5(5)
C8 C13 C1 111.3(5)
C15 C14 C1 114.0(7)
C15 C14 H14A 108.8
C1 C14 H14A 108.8
C15 C14 H14B 108.8
C1 C14 H14B 108.8
H14A C14 H14B 107.7
C14 C15 H15A 109.5
C14 C15 H15B 109.5
H15A C15 H15B 109.5
C14 C15 H15C 109.5
H15A C15 H15C 109.5
H15B C15 H15C 109.5
C17 C16 C1 115.2(6)
C17 C16 H16A 108.5
C1 C16 H16A 108.5
C17 C16 H16B 108.5
C1 C16 H16B 108.5
H16A C16 H16B 107.5
C16 C17 H17A 109.5
C16 C17 H17B 109.5
H17A C17 H17B 109.5
C16 C17 H17C 109.5
H17A C17 H17C 109.5
H17B C17 H17C 109.5
C19 C18 C23 118.7(6)
C19 C18 N1 120.6(6)
C23 C18 N1 120.7(6)
C20 C19 C18 121.5(7)
C20 C19 H19A 119.2
C18 C19 H19A 119.2
C21 C20 C19 119.5(8)
C21 C20 H20A 120.3
C19 C20 H20A 120.3
C22 C21 C20 120.6(8)
C22 C21 H21A 119.7
C20 C21 H21A 119.7
C21 C22 C23 120.4(8)
C21 C22 H22A 119.8
C23 C22 H22A 119.8
C18 C23 C22 119.2(7)
C18 C23 H23A 120.4
C22 C23 H23A 120.4
C25 C24 C29 119.4(6)
C25 C24 N1 121.4(6)
C29 C24 N1 119.2(7)
C24 C25 C26 119.4(7)
C24 C25 H25A 120.3
C26 C25 H25A 120.3
C27 C26 C25 121.3(8)
C27 C26 H26A 119.3
C25 C26 H26A 119.3
C28 C27 C26 119.5(8)
C28 C27 H27A 120.2
C26 C27 H27A 120.2
C27 C28 C29 120.3(8)
C27 C28 H28A 119.9
C29 C28 H28A 119.9
C24 C29 C28 120.1(8)
C24 C29 H29A 120.0
C28 C29 H29A 120.0
O2 C30 C31 117.0(7)
O2 C30 C4 115.3(7)
C31 C30 C4 127.7(8)
C32 C31 C30 122.7(8)
C32 C31 H31A 118.6
C30 C31 H31A 118.6
O1 C32 C31 124.6(9)
O1 C32 C33 113.2(11)
C31 C32 C33 122.2(11)
F1' C33 F3' 51(5)
F1' C33 F2 128(3)
F3' C33 F2 120(4)
F1' C33 F1 52(4)
F3' C33 F1 102(4)
F2 C33 F1 99(2)
F1' C33 F2' 111(3)
F3' C33 F2' 139(2)
F2 C33 F2' 35(3)
F1 C33 F2' 67(3)
F1' C33 F3 101(4)
F3' C33 F3 59(2)
F2 C33 F3 65(3)
F1 C33 F3 132.0(17)
F2' C33 F3 97(4)
F1' C33 C32 118(3)
F3' C33 C32 109.7(19)
F2 C33 C32 112.1(13)
F1 C33 C32 113.0(19)
F2' C33 C32 111(2)
F3 C33 C32 114.9(12)

loop_
_geom_bond_atom_site_label_1
_geom_bond_atom_site_label_2
_geom_bond_distance
F1 C33 1.28(2)
F2 C33 1.25(3)
F2 F3 1.41(6)
F3 C33 1.37(3)
F1' F3' 1.05(10)
F1' C33 1.21(3)
F2' C33 1.34(5)
F3' C33 1.23(3)
O1 C32 1.248(10)
O2 C30 1.318(9)
N1 C11 1.407(7)
N1 C18 1.421(8)
N1 C24 1.431(7)
C1 C13 1.515(8)
C1 C2 1.522(8)
C1 C14 1.552(10)
C1 C16 1.557(10)
C2 C3 1.395(8)
C2 C7 1.397(8)
C3 C4 1.401(9)
C3 H3A 0.9500
C4 C5 1.401(9)
C4 C30 1.452(9)
C5 C6 1.390(8)
C5 H5A 0.9500
C6 C7 1.392(8)
C6 H6A 0.9500
C7 C8 1.461(8)
C8 C9 1.387(8)
C8 C13 1.399(8)
C9 C10 1.373(8)
C9 H9A 0.9500
C10 C11 1.417(8)
C10 H10A 0.9500
C11 C12 1.380(8)
C12 C13 1.393(8)
C12 H12A 0.9500
C14 C15 1.518(11)
C14 H14A 0.9900
C14 H14B 0.9900
C15 H15A 0.9800
C15 H15B 0.9800
C15 H15C 0.9800
C16 C17 1.527(10)
C16 H16A 0.9900
C16 H16B 0.9900
C17 H17A 0.9800
C17 H17B 0.9800
C17 H17C 0.9800
C18 C19 1.380(9)
C18 C23 1.386(9)
C19 C20 1.378(9)
C19 H19A 0.9500
C20 C21 1.364(10)
C20 H20A 0.9500
C21 C22 1.360(11)
C21 H21A 0.9500
C22 C23 1.405(10)
C22 H22A 0.9500
C23 H23A 0.9500
C24 C25 1.373(9)
C24 C29 1.375(8)
C25 C26 1.373(9)
C25 H25A 0.9500
C26 C27 1.361(12)
C26 H26A 0.9500
C27 C28 1.354(11)
C27 H27A 0.9500
C28 C29 1.384(10)
C28 H28A 0.9500
C29 H29A 0.9500
C30 C31 1.372(10)
C31 C32 1.368(10)
C31 H31A 0.9500
C32 C33 1.485(13)
